data_7720069
loop_
_publ_author_name
'Li, Xin-Feng'
'Wang, Hao'
'Chen, Du-Yong'
'Liu, Qiang'
'Xiao, Jingyi'
'Wen, Wen'
'Jiang, Wen-Jing'
'Zhao, Liang'
'Meng, Yin-Shan'
'Liu, Tao'

_publ_section_title
;
 Modulating multi-channel bistability in cyanide-bridged
 {Fe<sub>2</sub>Fe} spin-crossover coordination polymers.
;
_journal_issue 6
_journal_name_full 'Dalton transactions (Cambridge, England : 2003)'
_journal_page_first 2702
_journal_page_last 2708
_journal_paper_doi 10.1039/d5dt02923f
_journal_volume 55
_journal_year 2026
_chemical_formula_moiety 'C22 H17 B Fe1.5 N10 O S'
_chemical_formula_sum 'C22 H17 B Fe1.5 N10 O S'
_chemical_formula_weight 564.10
_space_group_crystal_system monoclinic
_space_group_IT_number 15
_space_group_name_Hall '-C 2yc'
_space_group_name_H-M_alt 'C 1 2/c 1'
_atom_sites_solution_hydrogens geom
_atom_sites_solution_primary iterative
_audit_creation_date 2025-09-29
_audit_creation_method
;
Olex2 1.5
(compiled 2025.03.04 svn.red2d20d0 for OlexSys, GUI svn.r7188)
;
_audit_update_record
;
2025-09-29 deposited with the CCDC.	2026-01-19 downloaded from the CCDC.
;
_cell_angle_alpha 90
_cell_angle_beta 92.1910(10)
_cell_angle_gamma 90
_cell_formula_units_Z 8
_cell_length_a 24.4993(7)
_cell_length_b 14.6755(4)
_cell_length_c 13.4219(4)
_cell_measurement_reflns_used 9965
_cell_measurement_temperature 120.00
_cell_measurement_theta_max 27.24
_cell_measurement_theta_min 2.78
_cell_volume 4822.2(2)
_computing_cell_refinement 'SAINT V8.40B (?, 2016)'
_computing_data_reduction 'SAINT V8.40B (?, 2016)'
_computing_molecular_graphics 'Olex2 1.5 (Dolomanov et al., 2009)'
_computing_publication_material 'Olex2 1.5 (Dolomanov et al., 2009)'
_computing_structure_refinement 'SHELXL 2018/3 (Sheldrick, 2015)'
_computing_structure_solution 'olex2.solve 1.5 (Bourhis et al., 2015)'
_diffrn_ambient_temperature 120.00
_diffrn_measured_fraction_theta_full 0.994
_diffrn_measured_fraction_theta_max 0.995
_diffrn_measurement_device_type 'Bruker APEX-II CCD'
_diffrn_measurement_method '\f and \w scans'
_diffrn_radiation_type MoK\a
_diffrn_radiation_wavelength 0.71073
_diffrn_reflns_av_R_equivalents 0.0532
_diffrn_reflns_av_unetI/netI 0.0327
_diffrn_reflns_Laue_measured_fraction_full 0.994
_diffrn_reflns_Laue_measured_fraction_max 0.995
_diffrn_reflns_limit_h_max 31
_diffrn_reflns_limit_h_min -31
_diffrn_reflns_limit_k_max 18
_diffrn_reflns_limit_k_min -19
_diffrn_reflns_limit_l_max 17
_diffrn_reflns_limit_l_min -17
_diffrn_reflns_number 45881
_diffrn_reflns_point_group_measured_fraction_full 0.994
_diffrn_reflns_point_group_measured_fraction_max 0.995
_diffrn_reflns_theta_full 25.242
_diffrn_reflns_theta_max 27.498
_diffrn_reflns_theta_min 1.664
_diffrn_source_current 1.4
_diffrn_source_power 0.07
_diffrn_source_voltage 50.0
_diffrn_standards_number 0
_exptl_absorpt_coefficient_mu 1.039
_exptl_absorpt_correction_T_max 0.7456
_exptl_absorpt_correction_T_min 0.7039
_exptl_absorpt_correction_type none
_exptl_absorpt_process_details
;
SADABS-2016/2 (Bruker,2016/2) was used for absorption correction.
wR2(int) was 0.1880 before and 0.0614 after correction.
The Ratio of minimum to maximum transmission is 0.9441.
The \l/2 correction factor is Not present.
;
_exptl_crystal_colour 'clear dark black'
_exptl_crystal_colour_lustre clear
_exptl_crystal_colour_modifier dark
_exptl_crystal_colour_primary black
_exptl_crystal_density_diffrn 1.554
_exptl_crystal_description block
_exptl_crystal_F_000 2296
_exptl_crystal_size_max 0.15
_exptl_crystal_size_mid 0.15
_exptl_crystal_size_min 0.05
_refine_diff_density_max 0.612
_refine_diff_density_min -0.415
_refine_diff_density_rms 0.072
_refine_ls_extinction_method none
_refine_ls_goodness_of_fit_ref 1.053
_refine_ls_hydrogen_treatment constr
_refine_ls_matrix_type full
_refine_ls_number_parameters 331
_refine_ls_number_reflns 5508
_refine_ls_number_restraints 0
_refine_ls_restrained_S_all 1.053
_refine_ls_R_factor_all 0.0407
_refine_ls_R_factor_gt 0.0327
_refine_ls_shift/su_max 0.001
_refine_ls_shift/su_mean 0.000
_refine_ls_structure_factor_coef Fsqd
_refine_ls_weighting_details 'w=1/[\s^2^(Fo^2^)+(0.0348P)^2^+8.0930P] where P=(Fo^2^+2Fc^2^)/3'
_refine_ls_weighting_scheme calc
_refine_ls_wR_factor_gt 0.0763
_refine_ls_wR_factor_ref 0.0822
_reflns_Friedel_coverage 0.000
_reflns_number_gt 4731
_reflns_number_total 5508
_reflns_threshold_expression 'I > 2\s(I)'
_cod_data_source_file d5dt02923f2.cif
_cod_data_source_block 1-120K
_cod_original_sg_symbol_H-M C2/c
_cod_original_formula_sum 'C22 H17 B Fe1.50 N10 O S'
_cod_database_code 7720069
_shelx_shelxl_version_number 2018/3
_shelx_space_group_comment
;
The symmetry employed for this shelxl refinement is uniquely defined
by the following loop, which should always be used as a source of
symmetry information in preference to the above space-group names.
They are only intended as comments.
;
_shelx_estimated_absorpt_t_max 0.950
_shelx_estimated_absorpt_t_min 0.860
_olex2_refinement_description
;
1. Fixed Uiso
 At 1.2 times of:
  All B(H) groups, All C(H) groups
2.a Ternary CH refined with riding coordinates:
 B011(H011)
2.b Aromatic/amide H refined with riding coordinates:
 C00G(H00G), C00H(H00H), C00I(H00I), C00M(H00M), C00N(H00N), C00P(H00P),
 C00Q(H00Q), C00R(H00R), C00S(H00S), C00T(H00T), C00U(H00U), C00V(H00V),
 C00W(H00W), C00X(H00X), C00Y(H00Y), C010(H010)
;
_olex2_submission_special_instructions 'No special instructions were received'

loop_
_space_group_symop_operation_xyz
'x, y, z'
'-x, y, -z+1/2'
'x+1/2, y+1/2, z'
'-x+1/2, y+1/2, -z+1/2'
'-x, -y, -z'
'x, -y, z-1/2'
'-x+1/2, -y+1/2, -z'
'x+1/2, -y+1/2, z-1/2'

loop_
_atom_site_label
_atom_site_type_symbol
_atom_site_fract_x
_atom_site_fract_y
_atom_site_fract_z
_atom_site_U_iso_or_equiv
_atom_site_adp_type
_atom_site_occupancy
_atom_site_site_symmetry_order
_atom_site_calc_flag
_atom_site_refinement_flags_posn
_atom_site_refinement_flags_adp
_atom_site_refinement_flags_occupancy
_atom_site_disorder_assembly
_atom_site_disorder_group
Fe01 Fe 0.500000 0.500000 0.500000 0.00960(9) Uani 1 2 d S . P . .
Fe02 Fe 0.35272(2) 0.44750(2) 0.24055(2) 0.01031(8) Uani 1 1 d . . . . .
S003 S 0.56902(2) 0.01892(4) 0.45960(5) 0.02562(13) Uani 1 1 d . . . . .
N004 N 0.30332(6) 0.41653(11) 0.34774(12) 0.0135(3) Uani 1 1 d . . . . .
N005 N 0.24999(6) 0.44242(11) 0.34089(12) 0.0148(3) Uani 1 1 d . . . . .
N006 N 0.44124(6) 0.49559(10) 0.09328(11) 0.0128(3) Uani 1 1 d . . . . .
N007 N 0.51085(6) 0.36631(11) 0.52026(11) 0.0125(3) Uani 1 1 d . . . . .
N008 N 0.44586(6) 0.47836(11) 0.39501(12) 0.0131(3) Uani 1 1 d . . . . .
N009 N 0.24192(6) 0.44401(11) 0.15649(12) 0.0151(3) Uani 1 1 d . . . . .
N00A N 0.32266(6) 0.57288(11) 0.24147(12) 0.0135(3) Uani 1 1 d . . . . .
N00B N 0.29425(6) 0.41778(11) 0.14016(11) 0.0138(3) Uani 1 1 d . . . . .
N00C N 0.26763(6) 0.58490(11) 0.24870(12) 0.0150(3) Uani 1 1 d . . . . .
O00D O 0.59344(8) -0.17808(13) 0.4028(2) 0.0533(6) Uani 1 1 d . . . . .
C00E C 0.40579(8) 0.47968(13) 0.14435(14) 0.0128(4) Uani 1 1 d . . . . .
N00F N 0.39290(8) 0.24836(13) 0.24149(14) 0.0274(4) Uani 1 1 d . . . . .
C00G C 0.56564(9) 0.03976(15) 0.64974(19) 0.0276(5) Uani 1 1 d . . . . .
H00G H 0.561897 0.066193 0.713732 0.033 Uiso 1 1 calc R U . . .
C00H C 0.22471(9) 0.41557(14) 0.42306(15) 0.0197(4) Uani 1 1 d . . . . .
H00H H 0.187335 0.425543 0.436045 0.024 Uiso 1 1 calc R U . . .
C00I C 0.57885(9) -0.05256(16) 0.6344(2) 0.0325(6) Uani 1 1 d . . . . .
H00I H 0.585147 -0.095023 0.686969 0.039 Uiso 1 1 calc R U . . .
C00J C 0.41034(7) 0.46953(12) 0.33675(14) 0.0123(4) Uani 1 1 d . . . . .
C00K C 0.55874(8) 0.08756(14) 0.56138(17) 0.0211(4) Uani 1 1 d . . . . .
C00L C 0.37900(8) 0.32332(14) 0.23933(14) 0.0168(4) Uani 1 1 d . . . . .
C00M C 0.51679(8) 0.30990(13) 0.44204(15) 0.0170(4) Uani 1 1 d . . . . .
H00M H 0.509871 0.333134 0.376708 0.020 Uiso 1 1 calc R U . . .
C00N C 0.26199(9) 0.37121(14) 0.48528(15) 0.0222(4) Uani 1 1 d . . . . .
H00N H 0.255765 0.344578 0.548354 0.027 Uiso 1 1 calc R U . . .
C00O C 0.54279(8) 0.18344(14) 0.54743(16) 0.0181(4) Uani 1 1 d . . . . .
C00P C 0.31074(9) 0.37394(13) 0.43553(15) 0.0189(4) Uani 1 1 d . . . . .
H00P H 0.344438 0.349191 0.460236 0.023 Uiso 1 1 calc R U . . .
C00Q C 0.51986(8) 0.33037(14) 0.61188(15) 0.0173(4) Uani 1 1 d . . . . .
H00Q H 0.515007 0.368428 0.668112 0.021 Uiso 1 1 calc R U . . .
C00R C 0.53575(8) 0.24131(14) 0.62831(15) 0.0196(4) Uani 1 1 d . . . . .
H00R H 0.541874 0.219497 0.694434 0.023 Uiso 1 1 calc R U . . .
C00S C 0.29305(9) 0.37164(14) 0.05393(15) 0.0192(4) Uani 1 1 d . . . . .
H00S H 0.324004 0.345710 0.024160 0.023 Uiso 1 1 calc R U . . .
C00T C 0.53248(8) 0.21989(14) 0.45261(15) 0.0188(4) Uani 1 1 d . . . . .
H00T H 0.536247 0.182808 0.395266 0.023 Uiso 1 1 calc R U . . .
C00U C 0.25628(9) 0.67487(14) 0.24911(14) 0.0210(4) Uani 1 1 d . . . . .
H00U H 0.221019 0.701064 0.253880 0.025 Uiso 1 1 calc R U . . .
C00V C 0.34474(9) 0.65634(13) 0.23643(14) 0.0187(4) Uani 1 1 d . . . . .
H00V H 0.382547 0.668544 0.230299 0.022 Uiso 1 1 calc R U . . .
C00W C 0.20893(8) 0.41377(14) 0.08130(15) 0.0196(4) Uani 1 1 d . . . . .
H00W H 0.170560 0.422976 0.075308 0.024 Uiso 1 1 calc R U . . .
C00X C 0.30434(10) 0.72221(14) 0.24147(15) 0.0243(5) Uani 1 1 d . . . . .
H00X H 0.308919 0.786474 0.239964 0.029 Uiso 1 1 calc R U . . .
C00Y C 0.23976(9) 0.36734(14) 0.01446(15) 0.0223(4) Uani 1 1 d . . . . .
H00Y H 0.227357 0.338560 -0.045640 0.027 Uiso 1 1 calc R U . . .
C00Z C 0.58163(9) -0.07438(15) 0.5360(2) 0.0315(6) Uani 1 1 d . . . . .
C010 C 0.59246(9) -0.16353(17) 0.4924(3) 0.0431(7) Uani 1 1 d . . . . .
H010 H 0.599160 -0.213300 0.536416 0.052 Uiso 1 1 calc R U . . .
B011 B 0.23053(9) 0.50022(16) 0.25044(16) 0.0168(4) Uani 1 1 d . . . . .
H011 H 0.191088 0.517073 0.253623 0.020 Uiso 1 1 calc R U . . .

loop_
_atom_site_aniso_label
_atom_site_aniso_U_11
_atom_site_aniso_U_22
_atom_site_aniso_U_33
_atom_site_aniso_U_23
_atom_site_aniso_U_13
_atom_site_aniso_U_12
Fe01 0.00815(17) 0.01056(19) 0.01007(17) 0.00005(13) 0.00015(13) 0.00086(13)
Fe02 0.00915(13) 0.01001(14) 0.01176(14) 0.00058(10) 0.00016(10) 0.00001(10)
S003 0.0173(3) 0.0145(3) 0.0451(3) -0.0027(2) 0.0015(2) 0.0009(2)
N004 0.0128(8) 0.0131(8) 0.0146(8) 0.0004(6) 0.0013(6) 0.0006(6)
N005 0.0118(8) 0.0179(8) 0.0150(8) -0.0016(6) 0.0034(6) -0.0011(6)
N006 0.0135(8) 0.0116(8) 0.0132(7) 0.0001(6) -0.0014(6) -0.0004(6)
N007 0.0105(7) 0.0125(8) 0.0146(8) 0.0014(6) 0.0003(6) -0.0002(6)
N008 0.0120(8) 0.0129(8) 0.0144(8) 0.0008(6) 0.0018(6) 0.0008(6)
N009 0.0101(7) 0.0196(9) 0.0156(8) 0.0013(6) -0.0007(6) -0.0004(6)
N00A 0.0129(8) 0.0139(8) 0.0138(8) 0.0000(6) 0.0000(6) 0.0009(6)
N00B 0.0123(7) 0.0155(8) 0.0136(8) -0.0001(6) -0.0002(6) -0.0003(6)
N00C 0.0146(8) 0.0165(8) 0.0138(8) 0.0011(6) 0.0000(6) 0.0051(6)
O00D 0.0290(10) 0.0297(10) 0.1028(19) -0.0200(11) 0.0212(11) -0.0031(8)
C00E 0.0129(9) 0.0112(9) 0.0141(9) -0.0003(7) -0.0030(7) 0.0002(7)
N00F 0.0320(10) 0.0184(10) 0.0323(10) 0.0040(8) 0.0097(8) 0.0057(8)
C00G 0.0183(10) 0.0215(11) 0.0428(14) 0.0099(10) -0.0016(10) -0.0006(9)
C00H 0.0202(10) 0.0200(10) 0.0197(10) -0.0031(8) 0.0093(8) -0.0042(8)
C00I 0.0181(11) 0.0220(12) 0.0569(17) 0.0159(11) -0.0032(11) -0.0005(9)
C00J 0.0127(9) 0.0104(9) 0.0140(9) 0.0012(7) 0.0036(7) 0.0018(7)
C00K 0.0112(9) 0.0159(10) 0.0363(12) 0.0033(9) 0.0004(8) -0.0006(8)
C00L 0.0153(9) 0.0167(10) 0.0185(10) 0.0016(8) 0.0026(8) -0.0013(8)
C00M 0.0171(9) 0.0156(10) 0.0182(10) -0.0002(8) 0.0009(8) -0.0009(8)
C00N 0.0328(12) 0.0196(11) 0.0148(9) 0.0015(8) 0.0075(8) -0.0036(9)
C00O 0.0107(9) 0.0142(10) 0.0295(11) 0.0047(8) 0.0008(8) -0.0018(7)
C00P 0.0242(10) 0.0150(10) 0.0175(10) 0.0022(8) -0.0003(8) 0.0005(8)
C00Q 0.0167(9) 0.0176(10) 0.0175(9) 0.0006(8) -0.0003(8) -0.0011(8)
C00R 0.0189(10) 0.0186(10) 0.0210(10) 0.0064(8) -0.0021(8) -0.0027(8)
C00S 0.0248(10) 0.0165(10) 0.0161(9) -0.0031(8) -0.0002(8) -0.0001(8)
C00T 0.0193(10) 0.0134(10) 0.0239(10) -0.0028(8) 0.0036(8) -0.0014(8)
C00U 0.0280(11) 0.0192(10) 0.0157(9) -0.0003(8) 0.0003(8) 0.0115(9)
C00V 0.0233(10) 0.0137(10) 0.0190(10) 0.0002(8) -0.0021(8) -0.0015(8)
C00W 0.0175(10) 0.0228(11) 0.0179(10) 0.0041(8) -0.0061(8) -0.0047(8)
C00X 0.0389(13) 0.0119(10) 0.0220(11) -0.0006(8) -0.0013(9) 0.0041(9)
C00Y 0.0298(11) 0.0194(10) 0.0169(10) -0.0012(8) -0.0071(8) -0.0050(9)
C00Z 0.0133(10) 0.0136(11) 0.0672(18) 0.0053(11) -0.0018(10) 0.0004(8)
C010 0.0155(11) 0.0171(12) 0.097(3) -0.0008(14) 0.0089(13) -0.0015(9)
B011 0.0114(10) 0.0214(12) 0.0177(11) 0.0003(9) 0.0009(8) 0.0025(9)

loop_
_atom_type_symbol
_atom_type_description
_atom_type_scat_dispersion_real
_atom_type_scat_dispersion_imag
_atom_type_scat_source
C C 0.0033 0.0016 'International Tables Vol C Tables 4.2.6.8 and 6.1.1.4'
H H 0.0000 0.0000 'International Tables Vol C Tables 4.2.6.8 and 6.1.1.4'
B B 0.0013 0.0007 'International Tables Vol C Tables 4.2.6.8 and 6.1.1.4'
Fe Fe 0.3463 0.8444 'International Tables Vol C Tables 4.2.6.8 and 6.1.1.4'
N N 0.0061 0.0033 'International Tables Vol C Tables 4.2.6.8 and 6.1.1.4'
O O 0.0106 0.0060 'International Tables Vol C Tables 4.2.6.8 and 6.1.1.4'
S S 0.1246 0.1234 'International Tables Vol C Tables 4.2.6.8 and 6.1.1.4'

loop_
_geom_angle_atom_site_label_1
_geom_angle_atom_site_label_2
_geom_angle_atom_site_label_3
_geom_angle
_geom_angle_site_symmetry_1
_geom_angle_site_symmetry_3
_geom_angle_publ_flag
N006 Fe01 N006 180.0 6_566 2_655 ?
N006 Fe01 N007 92.46(6) 6_566 . ?
N006 Fe01 N007 92.46(6) 2_655 5_666 ?
N006 Fe01 N007 87.54(6) 2_655 . ?
N006 Fe01 N007 87.54(6) 6_566 5_666 ?
N007 Fe01 N007 180.0 5_666 . ?
N008 Fe01 N006 88.31(6) . 6_566 ?
N008 Fe01 N006 91.69(6) 5_666 6_566 ?
N008 Fe01 N006 88.31(6) 5_666 2_655 ?
N008 Fe01 N006 91.69(6) . 2_655 ?
N008 Fe01 N007 91.26(6) . . ?
N008 Fe01 N007 91.26(6) 5_666 5_666 ?
N008 Fe01 N007 88.74(6) 5_666 . ?
N008 Fe01 N007 88.74(6) . 5_666 ?
N008 Fe01 N008 180.00(9) 5_666 . ?
N004 Fe02 N00A 88.33(7) . . ?
N004 Fe02 N00B 89.85(6) . . ?
N00B Fe02 N00A 87.10(6) . . ?
C00E Fe02 N004 175.13(7) . . ?
C00E Fe02 N00A 92.13(7) . . ?
C00E Fe02 N00B 95.01(7) . . ?
C00E Fe02 C00L 89.53(8) . . ?
C00J Fe02 N004 90.24(7) . . ?
C00J Fe02 N00A 95.98(7) . . ?
C00J Fe02 N00B 176.92(7) . . ?
C00J Fe02 C00E 84.89(8) . . ?
C00J Fe02 C00L 85.83(8) . . ?
C00L Fe02 N004 90.16(7) . . ?
C00L Fe02 N00A 177.65(7) . . ?
C00L Fe02 N00B 91.09(7) . . ?
C00K S003 C00Z 91.19(12) . . ?
N005 N004 Fe02 120.13(12) . . ?
C00P N004 Fe02 133.14(14) . . ?
C00P N004 N005 106.70(16) . . ?
N004 N005 B011 118.31(15) . . ?
C00H N005 N004 109.52(16) . . ?
C00H N005 B011 131.99(17) . . ?
C00E N006 Fe01 169.86(15) . 2_655 ?
C00M N007 Fe01 120.97(13) . . ?
C00Q N007 Fe01 121.65(13) . . ?
C00Q N007 C00M 116.79(17) . . ?
C00J N008 Fe01 174.19(16) . . ?
N00B N009 B011 118.89(15) . . ?
C00W N009 N00B 109.15(16) . . ?
C00W N009 B011 131.95(17) . . ?
N00C N00A Fe02 119.21(12) . . ?
C00V N00A Fe02 134.15(14) . . ?
C00V N00A N00C 106.64(16) . . ?
N009 N00B Fe02 119.27(12) . . ?
C00S N00B Fe02 133.73(14) . . ?
C00S N00B N009 106.96(15) . . ?
N00A N00C B011 118.76(15) . . ?
C00U N00C N00A 109.30(17) . . ?
C00U N00C B011 131.88(17) . . ?
N006 C00E Fe02 173.40(16) . . ?
C00I C00G H00G 123.7 . . ?
C00K C00G H00G 123.7 . . ?
C00K C00G C00I 112.5(2) . . ?
N005 C00H H00H 125.7 . . ?
N005 C00H C00N 108.69(18) . . ?
C00N C00H H00H 125.7 . . ?
C00G C00I H00I 123.6 . . ?
C00Z C00I C00G 112.8(2) . . ?
C00Z C00I H00I 123.6 . . ?
N008 C00J Fe02 176.62(17) . . ?
C00G C00K S003 111.50(17) . . ?
C00G C00K C00O 128.2(2) . . ?
C00O C00K S003 120.30(16) . . ?
N00F C00L Fe02 176.98(19) . . ?
N007 C00M H00M 118.5 . . ?
N007 C00M C00T 123.00(18) . . ?
C00T C00M H00M 118.5 . . ?
C00H C00N H00N 127.6 . . ?
C00H C00N C00P 104.88(18) . . ?
C00P C00N H00N 127.6 . . ?
C00R C00O C00K 121.60(19) . . ?
C00R C00O C00T 116.96(18) . . ?
C00T C00O C00K 121.42(19) . . ?
N004 C00P C00N 110.21(18) . . ?
N004 C00P H00P 124.9 . . ?
C00N C00P H00P 124.9 . . ?
N007 C00Q H00Q 118.3 . . ?
N007 C00Q C00R 123.50(19) . . ?
C00R C00Q H00Q 118.3 . . ?
C00O C00R H00R 120.2 . . ?
C00Q C00R C00O 119.70(18) . . ?
C00Q C00R H00R 120.2 . . ?
N00B C00S H00S 125.0 . . ?
N00B C00S C00Y 109.93(18) . . ?
C00Y C00S H00S 125.0 . . ?
C00M C00T C00O 120.03(19) . . ?
C00M C00T H00T 120.0 . . ?
C00O C00T H00T 120.0 . . ?
N00C C00U H00U 125.8 . . ?
N00C C00U C00X 108.49(18) . . ?
C00X C00U H00U 125.8 . . ?
N00A C00V H00V 124.9 . . ?
N00A C00V C00X 110.12(18) . . ?
C00X C00V H00V 124.9 . . ?
N009 C00W H00W 125.6 . . ?
N009 C00W C00Y 108.90(18) . . ?
C00Y C00W H00W 125.6 . . ?
C00U C00X C00V 105.44(18) . . ?
C00U C00X H00X 127.3 . . ?
C00V C00X H00X 127.3 . . ?
C00S C00Y H00Y 127.5 . . ?
C00W C00Y C00S 105.06(18) . . ?
C00W C00Y H00Y 127.5 . . ?
C00I C00Z S003 111.93(17) . . ?
C00I C00Z C010 128.0(2) . . ?
C010 C00Z S003 120.1(2) . . ?
O00D C010 C00Z 124.1(3) . . ?
O00D C010 H010 117.9 . . ?
C00Z C010 H010 117.9 . . ?
N005 B011 H011 111.9 . . ?
N009 B011 N005 106.83(16) . . ?
N009 B011 H011 111.9 . . ?
N00C B011 N005 106.92(15) . . ?
N00C B011 N009 107.10(16) . . ?
N00C B011 H011 111.9 . . ?

loop_
_geom_bond_atom_site_label_1
_geom_bond_atom_site_label_2
_geom_bond_distance
_geom_bond_site_symmetry_2
_geom_bond_publ_flag
Fe01 N006 1.9447(16) 6_566 ?
Fe01 N006 1.9447(16) 2_655 ?
Fe01 N007 1.9970(16) . ?
Fe01 N007 1.9970(16) 5_666 ?
Fe01 N008 1.9242(15) 5_666 ?
Fe01 N008 1.9243(15) . ?
Fe02 N004 1.9683(16) . ?
Fe02 N00A 1.9820(16) . ?
Fe02 N00B 1.9774(15) . ?
Fe02 C00E 1.9258(19) . ?
Fe02 C00J 1.9039(19) . ?
Fe02 C00L 1.933(2) . ?
S003 C00K 1.724(2) . ?
S003 C00Z 1.731(2) . ?
N004 N005 1.360(2) . ?
N004 C00P 1.340(2) . ?
N005 C00H 1.344(3) . ?
N005 B011 1.541(3) . ?
N006 C00E 1.151(2) . ?
N007 C00M 1.349(2) . ?
N007 C00Q 1.349(2) . ?
N008 C00J 1.155(2) . ?
N009 N00B 1.364(2) . ?
N009 C00W 1.344(2) . ?
N009 B011 1.541(3) . ?
N00A N00C 1.367(2) . ?
N00A C00V 1.342(3) . ?
N00B C00S 1.340(2) . ?
N00C C00U 1.349(3) . ?
N00C B011 1.540(3) . ?
O00D C010 1.222(4) . ?
N00F C00L 1.152(3) . ?
C00G H00G 0.9500 . ?
C00G C00I 1.410(3) . ?
C00G C00K 1.383(3) . ?
C00H H00H 0.9500 . ?
C00H C00N 1.377(3) . ?
C00I H00I 0.9500 . ?
C00I C00Z 1.363(4) . ?
C00K C00O 1.470(3) . ?
C00M H00M 0.9500 . ?
C00M C00T 1.381(3) . ?
C00N H00N 0.9500 . ?
C00N C00P 1.391(3) . ?
C00O C00R 1.394(3) . ?
C00O C00T 1.395(3) . ?
C00P H00P 0.9500 . ?
C00Q H00Q 0.9500 . ?
C00Q C00R 1.379(3) . ?
C00R H00R 0.9500 . ?
C00S H00S 0.9500 . ?
C00S C00Y 1.392(3) . ?
C00T H00T 0.9500 . ?
C00U H00U 0.9500 . ?
C00U C00X 1.374(3) . ?
C00V H00V 0.9500 . ?
C00V C00X 1.387(3) . ?
C00W H00W 0.9500 . ?
C00W C00Y 1.375(3) . ?
C00X H00X 0.9500 . ?
C00Y H00Y 0.9500 . ?
C00Z C010 1.462(4) . ?
C010 H010 0.9500 . ?
B011 H011 1.0000 . ?

loop_
_geom_torsion_atom_site_label_1
_geom_torsion_atom_site_label_2
_geom_torsion_atom_site_label_3
_geom_torsion_atom_site_label_4
_geom_torsion
_geom_torsion_site_symmetry_1
_geom_torsion_site_symmetry_2
_geom_torsion_site_symmetry_3
_geom_torsion_site_symmetry_4
_geom_torsion_publ_flag
Fe01 N007 C00M C00T 169.97(15) . . . . ?
Fe01 N007 C00Q C00R -169.74(15) . . . . ?
Fe02 N004 N005 C00H -178.73(13) . . . . ?
Fe02 N004 N005 B011 -3.1(2) . . . . ?
Fe02 N004 C00P C00N 178.67(14) . . . . ?
Fe02 N00A N00C C00U 179.31(12) . . . . ?
Fe02 N00A N00C B011 -3.1(2) . . . . ?
Fe02 N00A C00V C00X -179.26(14) . . . . ?
Fe02 N00B C00S C00Y 177.09(14) . . . . ?
S003 C00K C00O C00R -178.08(15) . . . . ?
S003 C00K C00O C00T 3.8(3) . . . . ?
S003 C00Z C010 O00D 0.1(3) . . . . ?
N004 N005 C00H C00N 0.0(2) . . . . ?
N004 N005 B011 N009 58.9(2) . . . . ?
N004 N005 B011 N00C -55.5(2) . . . . ?
N005 N004 C00P C00N 0.7(2) . . . . ?
N005 C00H C00N C00P 0.4(2) . . . . ?
N007 C00M C00T C00O 0.2(3) . . . . ?
N007 C00Q C00R C00O -0.5(3) . . . . ?
N009 N00B C00S C00Y -0.4(2) . . . . ?
N009 C00W C00Y C00S -0.1(2) . . . . ?
N00A N00C C00U C00X 0.4(2) . . . . ?
N00A N00C B011 N005 59.1(2) . . . . ?
N00A N00C B011 N009 -55.2(2) . . . . ?
N00A C00V C00X C00U -0.4(2) . . . . ?
N00B N009 C00W C00Y -0.2(2) . . . . ?
N00B N009 B011 N005 -58.9(2) . . . . ?
N00B N009 B011 N00C 55.4(2) . . . . ?
N00B C00S C00Y C00W 0.3(2) . . . . ?
N00C N00A C00V C00X 0.7(2) . . . . ?
N00C C00U C00X C00V 0.0(2) . . . . ?
C00G C00I C00Z S003 0.9(3) . . . . ?
C00G C00I C00Z C010 -177.8(2) . . . . ?
C00G C00K C00O C00R 4.3(3) . . . . ?
C00G C00K C00O C00T -173.9(2) . . . . ?
C00H N005 B011 N009 -126.6(2) . . . . ?
C00H N005 B011 N00C 119.0(2) . . . . ?
C00H C00N C00P N004 -0.7(2) . . . . ?
C00I C00G C00K S003 -0.4(2) . . . . ?
C00I C00G C00K C00O 177.4(2) . . . . ?
C00I C00Z C010 O00D 178.8(2) . . . . ?
C00K S003 C00Z C00I -0.99(18) . . . . ?
C00K S003 C00Z C010 177.89(18) . . . . ?
C00K C00G C00I C00Z -0.3(3) . . . . ?
C00K C00O C00R C00Q -178.90(18) . . . . ?
C00K C00O C00T C00M 179.06(18) . . . . ?
C00M N007 C00Q C00R 1.6(3) . . . . ?
C00P N004 N005 C00H -0.5(2) . . . . ?
C00P N004 N005 B011 175.21(17) . . . . ?
C00Q N007 C00M C00T -1.4(3) . . . . ?
C00R C00O C00T C00M 0.8(3) . . . . ?
C00T C00O C00R C00Q -0.7(3) . . . . ?
C00U N00C B011 N005 -124.0(2) . . . . ?
C00U N00C B011 N009 121.8(2) . . . . ?
C00V N00A N00C C00U -0.6(2) . . . . ?
C00V N00A N00C B011 176.95(16) . . . . ?
C00W N009 N00B Fe02 -177.57(13) . . . . ?
C00W N009 N00B C00S 0.4(2) . . . . ?
C00W N009 B011 N005 121.8(2) . . . . ?
C00W N009 B011 N00C -123.9(2) . . . . ?
C00Z S003 C00K C00G 0.80(17) . . . . ?
C00Z S003 C00K C00O -177.22(17) . . . . ?
B011 N005 C00H C00N -174.83(19) . . . . ?
B011 N009 N00B Fe02 3.0(2) . . . . ?
B011 N009 N00B C00S -179.09(17) . . . . ?
B011 N009 C00W C00Y 179.17(19) . . . . ?
B011 N00C C00U C00X -176.79(19) . . . . ?
